data_2204545
loop_
_publ_author_name
'G\"orbitz, Carl Henrik'
'Sagstuen, Einar'

_publ_section_title
;
 Cytosinium <i>N</i>-benzoylglycinate monohydrate, a redetermination at
 105K
;
_journal_issue 11
_journal_name_full 'Acta Crystallographica Section E'
_journal_page_first o1945
_journal_page_last o1947
_journal_paper_doi 10.1107/S160053680402447X
_journal_volume 60
_journal_year 2004
_chemical_formula_iupac 'C9 H8 N O3, C4 H6 N3 O, H2 O'
_chemical_formula_moiety 'C9 H8 N O3, C4 H6 N3 O, H2 O'
_chemical_formula_sum 'C13 H16 N4 O5'
_chemical_formula_weight 308.30
_chemical_name_systematic
;
cytosine N-benzoylglycine monohydrate
;
_space_group_IT_number 14
_symmetry_cell_setting monoclinic
_symmetry_space_group_name_Hall '-P 2ybc'
_symmetry_space_group_name_H-M 'P 1 21/c 1'
_atom_sites_solution_hydrogens geom
_atom_sites_solution_primary direct
_atom_sites_solution_secondary difmap
_audit_creation_method SHELXL-97
_cell_angle_alpha 90.00
_cell_angle_beta 106.6920(10)
_cell_angle_gamma 90.00
_cell_formula_units_Z 4
_cell_length_a 11.4821(2)
_cell_length_b 7.21070(10)
_cell_length_c 18.2817(3)
_cell_measurement_reflns_used 6264
_cell_measurement_temperature 105(2)
_cell_measurement_theta_max 28.33
_cell_measurement_theta_min 1.85
_cell_volume 1449.83(4)
_computing_cell_refinement 'SAINT (Bruker, 2001)'
_computing_data_collection 'SMART (Bruker, 1998)'
_computing_data_reduction SAINT
_computing_molecular_graphics SHELXTL
_computing_publication_material SHELXTL
_computing_structure_refinement SHELXTL
_computing_structure_solution 'SHELXTL (Bruker, 2000)'
_diffrn_ambient_temperature 105(2)
_diffrn_detector_area_resol_mean 8.3
_diffrn_measured_fraction_theta_full 0.995
_diffrn_measured_fraction_theta_max 0.995
_diffrn_measurement_device_type 'Siemens SMART CCD'
_diffrn_measurement_method 'Sets of exposures each taken over 0.3\% \w rotation'
_diffrn_radiation_monochromator graphite
_diffrn_radiation_source 'fine-focus sealed tube'
_diffrn_radiation_type MoK\a
_diffrn_radiation_wavelength 0.71073
_diffrn_reflns_av_R_equivalents 0.0175
_diffrn_reflns_av_sigmaI/netI 0.0179
_diffrn_reflns_limit_h_max 14
_diffrn_reflns_limit_h_min -15
_diffrn_reflns_limit_k_max 9
_diffrn_reflns_limit_k_min -9
_diffrn_reflns_limit_l_max 24
_diffrn_reflns_limit_l_min -19
_diffrn_reflns_number 13211
_diffrn_reflns_theta_full 28.33
_diffrn_reflns_theta_max 28.33
_diffrn_reflns_theta_min 1.85
_diffrn_standards_decay_% 0
_diffrn_standards_number 0
_exptl_absorpt_coefficient_mu 0.110
_exptl_absorpt_correction_T_max 0.9761
_exptl_absorpt_correction_T_min 0.8163
_exptl_absorpt_correction_type multi-scan
_exptl_absorpt_process_details '(SADABS; Sheldrick, 1996)'
_exptl_crystal_colour colourless
_exptl_crystal_density_diffrn 1.412
_exptl_crystal_density_meas ?
_exptl_crystal_density_method .
_exptl_crystal_description block
_exptl_crystal_F_000 648
_exptl_crystal_size_max 1.05
_exptl_crystal_size_mid 0.95
_exptl_crystal_size_min 0.22
_refine_diff_density_max 0.365
_refine_diff_density_min -0.263
_refine_ls_extinction_coef 0.0199(18)
_refine_ls_extinction_expression Fc^*^=kFc[1+0.001xFc^2^\l^3^/sin(2\q)]^-1/4^
_refine_ls_extinction_method SHELXTL
_refine_ls_goodness_of_fit_ref 1.030
_refine_ls_hydrogen_treatment mixed
_refine_ls_matrix_type full
_refine_ls_number_parameters 230
_refine_ls_number_reflns 3603
_refine_ls_number_restraints 0
_refine_ls_restrained_S_all 1.030
_refine_ls_R_factor_all 0.0356
_refine_ls_R_factor_gt 0.0333
_refine_ls_shift/su_max 0.012
_refine_ls_shift/su_mean 0.004
_refine_ls_structure_factor_coef Fsqd
_refine_ls_weighting_details 'calc w = 1/[\s^2^(Fo^2^)+(0.0477P)^2^+0.4875P] where P = (Fo^2^+2Fc^2^)/3'
_refine_ls_weighting_scheme calc
_refine_ls_wR_factor_gt 0.0898
_refine_ls_wR_factor_ref 0.0919
_reflns_number_gt 3354
_reflns_number_total 3603
_reflns_threshold_expression I>2\s(I)
_cod_data_source_file nc6003.cif
_cod_data_source_block I
_cod_original_sg_symbol_H-M 'P 21/c'
_cod_database_code 2204545
_cod_database_fobs_code 2204545

loop_
_symmetry_equiv_pos_as_xyz
'x, y, z'
'-x, y+1/2, -z+1/2'
'-x, -y, -z'
'x, -y-1/2, z-1/2'

loop_
_atom_site_label
_atom_site_fract_x
_atom_site_fract_y
_atom_site_fract_z
_atom_site_U_iso_or_equiv
_atom_site_adp_type
_atom_site_calc_flag
_atom_site_refinement_flags
_atom_site_occupancy
_atom_site_type_symbol
O8A 0.45862(7) 1.21529(10) 0.39978(5) 0.02693(18) Uani d . 1 O
N1A 0.56816(7) 1.03457(11) 0.34117(5) 0.02109(18) Uani d . 1 N
H1A 0.6058(13) 1.133(2) 0.3308(8) 0.025 Uiso d . 1 H
N3A 0.44267(7) 0.90339(10) 0.40698(5) 0.01778(17) Uani d . 1 N
H3A 0.3876(12) 0.9213(18) 0.4338(7) 0.021 Uiso d . 1 H
N7A 0.42465(8) 0.58902(12) 0.41828(5) 0.02420(19) Uani d . 1 N
H71A 0.3705(13) 0.610(2) 0.4463(8) 0.029 Uiso d . 1 H
H72A 0.4465(13) 0.476(2) 0.4100(8) 0.029 Uiso d . 1 H
C2A 0.48918(8) 1.06172(13) 0.38369(5) 0.01927(19) Uani d . 1 C
C4A 0.47444(8) 0.72824(12) 0.39255(5) 0.01852(18) Uani d . 1 C
C5A 0.55994(9) 0.70653(13) 0.34968(6) 0.0219(2) Uani d . 1 C
H5A 0.5841(12) 0.5851(19) 0.3396(8) 0.026 Uiso d . 1 H
C6A 0.60371(9) 0.86145(14) 0.32578(6) 0.0228(2) Uani d . 1 C
H6A 0.6609 0.8500 0.2974 0.027 Uiso calc R 1 H
O1B 0.26393(7) 0.64887(10) 0.50238(5) 0.02592(17) Uani d . 1 O
O2B 0.27520(6) 0.95479(9) 0.48376(4) 0.02223(16) Uani d . 1 O
O3B 0.29065(6) 0.67759(10) 0.68514(4) 0.02376(17) Uani d . 1 O
N1B 0.10942(7) 0.69880(12) 0.59320(5) 0.02063(18) Uani d . 1 N
H1B 0.0391(13) 0.6689(19) 0.5804(8) 0.025 Uiso d . 1 H
C1B 0.23597(8) 0.81349(13) 0.51056(5) 0.01905(19) Uani d . 1 C
C2B 0.14518(8) 0.85632(13) 0.55571(6) 0.02079(19) Uani d . 1 C
H21B 0.0726(12) 0.9012(19) 0.5193(8) 0.025 Uiso d . 1 H
H22B 0.1778(12) 0.9540(19) 0.5921(8) 0.025 Uiso d . 1 H
C3B 0.18638(8) 0.61736(13) 0.65378(5) 0.01910(18) Uani d . 1 C
C4B 0.14347(8) 0.44383(13) 0.68277(5) 0.01820(18) Uani d . 1 C
C5B 0.05472(9) 0.32875(14) 0.63609(5) 0.02133(19) Uani d . 1 C
H5B 0.0161 0.3631 0.5847 0.026 Uiso calc R 1 H
C6B 0.02306(10) 0.16374(15) 0.66513(6) 0.0253(2) Uani d . 1 C
H6B -0.0374 0.0857 0.6335 0.030 Uiso calc R 1 H
C7B 0.07965(10) 0.11288(15) 0.74038(6) 0.0269(2) Uani d . 1 C
H7B 0.0593 -0.0012 0.7596 0.032 Uiso calc R 1 H
C8B 0.16595(9) 0.22883(16) 0.78747(6) 0.0277(2) Uani d . 1 C
H8B 0.2031 0.1955 0.8392 0.033 Uiso calc R 1 H
C9B 0.19784(9) 0.39373(15) 0.75871(6) 0.0235(2) Uani d . 1 C
H9B 0.2570 0.4727 0.7909 0.028 Uiso calc R 1 H
O1C 0.14587(7) 0.30238(11) 0.47806(4) 0.02487(17) Uani d . 1 O
H11C 0.1884(15) 0.402(2) 0.4913(9) 0.037 Uiso d . 1 H
H12C 0.1942(15) 0.207(2) 0.4834(9) 0.037 Uiso d . 1 H

loop_
_atom_site_aniso_label
_atom_site_aniso_U_11
_atom_site_aniso_U_22
_atom_site_aniso_U_33
_atom_site_aniso_U_12
_atom_site_aniso_U_13
_atom_site_aniso_U_23
O8A 0.0242(4) 0.0127(3) 0.0433(4) 0.0008(3) 0.0087(3) -0.0022(3)
N1A 0.0191(4) 0.0168(4) 0.0266(4) -0.0021(3) 0.0054(3) 0.0005(3)
N3A 0.0164(3) 0.0126(3) 0.0235(4) 0.0009(3) 0.0045(3) -0.0016(3)
N7A 0.0304(4) 0.0122(4) 0.0321(4) 0.0012(3) 0.0122(4) -0.0007(3)
C2A 0.0150(4) 0.0147(4) 0.0248(4) -0.0003(3) 0.0006(3) -0.0008(3)
C4A 0.0181(4) 0.0140(4) 0.0209(4) 0.0015(3) 0.0015(3) -0.0017(3)
C5A 0.0220(4) 0.0172(4) 0.0261(5) 0.0027(3) 0.0061(4) -0.0039(3)
C6A 0.0200(4) 0.0233(5) 0.0252(5) 0.0006(4) 0.0063(3) -0.0034(4)
O1B 0.0267(4) 0.0164(3) 0.0381(4) -0.0003(3) 0.0147(3) -0.0009(3)
O2B 0.0223(3) 0.0169(3) 0.0288(4) 0.0001(2) 0.0094(3) 0.0018(3)
O3B 0.0168(3) 0.0220(3) 0.0306(4) -0.0029(3) 0.0038(3) 0.0011(3)
N1B 0.0136(4) 0.0209(4) 0.0274(4) -0.0007(3) 0.0059(3) 0.0026(3)
C1B 0.0151(4) 0.0179(4) 0.0226(4) 0.0000(3) 0.0029(3) 0.0003(3)
C2B 0.0171(4) 0.0176(4) 0.0276(5) 0.0025(3) 0.0064(3) 0.0029(4)
C3B 0.0164(4) 0.0183(4) 0.0237(4) 0.0009(3) 0.0077(3) -0.0013(3)
C4B 0.0157(4) 0.0197(4) 0.0207(4) 0.0007(3) 0.0076(3) -0.0005(3)
C5B 0.0230(4) 0.0233(5) 0.0189(4) -0.0031(4) 0.0081(3) -0.0013(3)
C6B 0.0271(5) 0.0247(5) 0.0266(5) -0.0070(4) 0.0118(4) -0.0023(4)
C7B 0.0264(5) 0.0278(5) 0.0312(5) -0.0007(4) 0.0157(4) 0.0072(4)
C8B 0.0233(5) 0.0367(6) 0.0238(5) 0.0025(4) 0.0078(4) 0.0085(4)
C9B 0.0174(4) 0.0291(5) 0.0229(5) -0.0001(4) 0.0039(3) 0.0003(4)
O1C 0.0186(3) 0.0204(3) 0.0337(4) -0.0010(3) 0.0044(3) -0.0017(3)

loop_
_atom_type_symbol
_atom_type_description
_atom_type_scat_dispersion_real
_atom_type_scat_dispersion_imag
_atom_type_scat_source
C C 0.0033 0.0016 'International Tables Vol C Tables 4.2.6.8 and 6.1.1.4'
H H 0.0000 0.0000 'International Tables Vol C Tables 4.2.6.8 and 6.1.1.4'
N N 0.0061 0.0033 'International Tables Vol C Tables 4.2.6.8 and 6.1.1.4'
O O 0.0106 0.0060 'International Tables Vol C Tables 4.2.6.8 and 6.1.1.4'

loop_
_geom_angle_atom_site_label_1
_geom_angle_atom_site_label_2
_geom_angle_atom_site_label_3
_geom_angle
C6A N1A C2A 122.24(8)
C6A N1A H1A 119.9(9)
C2A N1A H1A 116.9(9)
C4A N3A C2A 124.01(8)
C4A N3A H3A 120.0(8)
C2A N3A H3A 116.0(8)
C4A N7A H71A 120.4(9)
C4A N7A H72A 118.3(9)
H71A N7A H72A 121.2(13)
O8A C2A N1A 123.32(9)
O8A C2A N3A 120.81(9)
N1A C2A N3A 115.85(8)
N7A C4A N3A 118.25(9)
N7A C4A C5A 123.57(9)
N3A C4A C5A 118.17(8)
C6A C5A C4A 117.74(9)
C6A C5A H5A 122.8(8)
C4A C5A H5A 119.4(8)
C5A C6A N1A 121.91(9)
C5A C6A H6A 119.0
N1A C6A H6A 119.0
C3B N1B C2B 121.82(8)
C3B N1B H1B 119.6(10)
C2B N1B H1B 118.1(10)
O1B C1B O2B 125.80(9)
O1B C1B C2B 119.52(8)
O2B C1B C2B 114.67(8)
N1B C2B C1B 115.21(8)
N1B C2B H21B 106.5(8)
C1B C2B H21B 106.5(8)
N1B C2B H22B 110.6(8)
C1B C2B H22B 109.2(8)
H21B C2B H22B 108.6(11)
O3B C3B N1B 123.10(9)
O3B C3B C4B 119.89(8)
N1B C3B C4B 116.99(8)
C9B C4B C5B 119.51(9)
C9B C4B C3B 118.03(8)
C5B C4B C3B 122.43(8)
C6B C5B C4B 119.89(9)
C6B C5B H5B 120.1
C4B C5B H5B 120.1
C7B C6B C5B 120.20(9)
C7B C6B H6B 119.9
C5B C6B H6B 119.9
C8B C7B C6B 120.08(10)
C8B C7B H7B 120.0
C6B C7B H7B 120.0
C7B C8B C9B 119.88(9)
C7B C8B H8B 120.1
C9B C8B H8B 120.1
C8B C9B C4B 120.39(9)
C8B C9B H9B 119.8
C4B C9B H9B 119.8
H11C O1C H12C 109.6(15)

loop_
_geom_bond_atom_site_label_1
_geom_bond_atom_site_label_2
_geom_bond_distance
_geom_bond_publ_flag
O8A C2A 1.2228(12) yes
N1A C6A 1.3675(13) yes
N1A C2A 1.3675(13) yes
N1A H1A 0.880(15) ?
N3A C4A 1.3613(11) yes
N3A C2A 1.3786(12) yes
N3A H3A 0.913(14) ?
N7A C4A 1.3077(13) yes
N7A H71A 0.925(15) ?
N7A H72A 0.880(16) ?
C4A C5A 1.4299(13) yes
C5A C6A 1.3482(14) yes
C5A H5A 0.953(14) ?
C6A H6A 0.9500 ?
O1B C1B 1.2497(12) yes
O2B C1B 1.2681(12) yes
O3B C3B 1.2476(12) yes
N1B C3B 1.3379(12) yes
N1B C2B 1.4457(12) yes
N1B H1B 0.802(15) ?
C1B C2B 1.5355(13) ?
C2B H21B 0.961(14) ?
C2B H22B 0.968(14) ?
C3B C4B 1.4965(13) ?
C4B C9B 1.3963(13) ?
C4B C5B 1.3985(13) ?
C5B C6B 1.3931(14) ?
C5B H5B 0.9500 ?
C6B C7B 1.3913(15) ?
C6B H6B 0.9500 ?
C7B C8B 1.3900(16) ?
C7B H7B 0.9500 ?
C8B C9B 1.3910(15) ?
C8B H8B 0.9500 ?
C9B H9B 0.9500 ?
O1C H11C 0.860(17) ?
O1C H12C 0.874(17) ?

loop_
_geom_hbond_atom_site_label_D
_geom_hbond_atom_site_label_H
_geom_hbond_atom_site_label_A
_geom_hbond_site_symmetry_A
_geom_hbond_distance_DH
_geom_hbond_distance_HA
_geom_hbond_distance_DA
_geom_hbond_angle_DHA
_geom_hbond_publ_flag
N1A H1A O3B 3_676 0.880(15) 1.887(15) 2.7595(11) 170.8(13) y
N3A H3A O2B 1_555 0.913(14) 1.799(14) 2.7121(11) 178.1(12) y
N7A H71A O1B 1_555 0.925(15) 1.829(15) 2.7543(12) 179.3(14) y
N7A H72A O8A 1_545 0.880(16) 1.897(16) 2.7576(11) 165.6(14) y
C5A H5A O3B 3_666 0.953(14) 2.496(14) 3.4128(12) 161.3(11) y
N1B H1B O1C 3_566 0.803(15) 2.096(15) 2.8453(11) 155.4(13) y
O1C H11C O1B 1_555 0.861(17) 1.968(17) 2.8163(10) 168.5(15) y
O1C H12C O2B 1_545 0.874(17) 2.039(17) 2.8998(10) 168.1(15) y

loop_
_geom_torsion_atom_site_label_1
_geom_torsion_atom_site_label_2
_geom_torsion_atom_site_label_3
_geom_torsion_atom_site_label_4
_geom_torsion
_geom_torsion_publ_flag
O1B C1B C2B N1B 6.87(13) yes
O2B C1B C2B N1B -173.87(8) yes
C1B C2B N1B C3B 70.48(12) yes
C2B N1B C3B C4B -173.84(8) yes
N1B C3B C4B C5B 25.23(13) yes
N1B C3B C4B C9B -156.93(9) yes
C6A N1A C2A O8A 178.05(9) ?
C6A N1A C2A N3A -3.12(13) ?
C4A N3A C2A O8A -178.56(9) ?
C4A N3A C2A N1A 2.58(13) ?
C2A N3A C4A N7A 179.42(9) ?
C2A N3A C4A C5A -0.94(13) ?
N7A C4A C5A C6A 179.35(9) ?
N3A C4A C5A C6A -0.27(13) ?
C4A C5A C6A N1A -0.30(14) ?
C2A N1A C6A C5A 2.10(15) ?
C2B N1B C3B O3B 4.80(15) ?
O3B C3B C4B C9B 24.38(13) ?
O3B C3B C4B C5B -153.46(9) ?
C9B C4B C5B C6B -1.29(14) ?
C3B C4B C5B C6B 176.52(9) ?
C4B C5B C6B C7B -0.14(15) ?
C5B C6B C7B C8B 1.58(16) ?
C6B C7B C8B C9B -1.57(16) ?
C7B C8B C9B C4B 0.13(15) ?
C5B C4B C9B C8B 1.30(14) ?
C3B C4B C9B C8B -176.61(9) ?

loop_
_cod_related_entry_id
_cod_related_entry_database
_cod_related_entry_code
1 ChemSpider 21130290
